data_7701818
loop_
_publ_author_name
'Capel Berdiell, Izar'
'Farmiloe, Sarah E.'
'Kulmaczewski, Rafal'
'Halcrow, Malcolm'

_publ_section_title
;
 Molecular Squares, Coordination Polymers and Mononuclear Complexes
 Supported by 2,4-Dipyrazolyl-6H-1,3,5-triazine and
 4,6-Dipyrazolylpyrimidine Ligands
;
_journal_name_full 'Dalton Transactions'
_journal_paper_doi 10.1039/C9DT04003J
_journal_year 2019
_chemical_formula_moiety 'C10 H9 N7'
_chemical_formula_sum 'C10 H9 N7'
_chemical_formula_weight 227.24
_chemical_name_systematic
;
2-Amino-4,6-(pyrazol-1-yl)pyrimidine
;
_space_group_crystal_system monoclinic
_space_group_IT_number 15
_space_group_name_Hall '-C 2yc'
_space_group_name_H-M_alt 'C 1 2/c 1'
_atom_sites_solution_hydrogens geom
_atom_sites_solution_primary direct
_atom_sites_solution_secondary difmap
_audit_creation_date 2018-06-05
_audit_creation_method
;
  Olex2 1.2
  (compiled Apr 23 2013 17:54:37, GUI svn.r4466)
;
_audit_update_record
;
2019-10-04 deposited with the CCDC.	2019-11-05 downloaded from the CCDC.
;
_cell_angle_alpha 90.00
_cell_angle_beta 121.235(4)
_cell_angle_gamma 90.00
_cell_formula_units_Z 8
_cell_length_a 17.0960(11)
_cell_length_b 10.5273(4)
_cell_length_c 13.4500(6)
_cell_measurement_reflns_used 3135
_cell_measurement_temperature 120(2)
_cell_measurement_theta_max 29.44
_cell_measurement_theta_min 4.25
_cell_volume 2069.8(2)
_computing_cell_refinement 'CrysAlisPro, Agilent Technologies'
_computing_data_collection 'CrysAlisPro, Agilent Technologies'
_computing_data_reduction 'CrysAlisPro, Agilent Technologies'
_computing_molecular_graphics 'XSEED (Barbour, 2001)'
_computing_publication_material
;
O. V. Dolomanov, L. J. Bourhis, R. J. Gildea, J. A. K. Howard and H. Puschmann,
OLEX2: a complete structure solution, refinement and analysis program.
J. Appl. Cryst. (2009). 42, 339-341.
;
_computing_structure_refinement 'SHELXL-97 (Sheldrick, 1997)'
_computing_structure_solution 'SHELXS-97 (Sheldrick, 1990)'
_diffrn_ambient_temperature 120(2)
_diffrn_detector_area_resol_mean 5.3095
_diffrn_measured_fraction_theta_full 0.988
_diffrn_measured_fraction_theta_max 0.847
_diffrn_measurement_device_type 'SuperNova, Dual, Cu at zero, Atlas'
_diffrn_measurement_method '\w scans'
_diffrn_radiation_monochromator mirror
_diffrn_radiation_source 'SuperNova (Mo) X-ray Source'
_diffrn_radiation_type MoK\a
_diffrn_radiation_wavelength 0.71073
_diffrn_reflns_av_R_equivalents 0.0188
_diffrn_reflns_av_unetI/netI 0.0272
_diffrn_reflns_limit_h_max 17
_diffrn_reflns_limit_h_min -21
_diffrn_reflns_limit_k_max 10
_diffrn_reflns_limit_k_min -14
_diffrn_reflns_limit_l_max 18
_diffrn_reflns_limit_l_min -16
_diffrn_reflns_number 5264
_diffrn_reflns_theta_full 26.00
_diffrn_reflns_theta_max 29.61
_diffrn_reflns_theta_min 3.37
_diffrn_standards_decay_% 0
_diffrn_standards_interval_count 0
_diffrn_standards_interval_time 0
_diffrn_standards_number 0
_exptl_absorpt_coefficient_mu 0.100
_exptl_absorpt_correction_T_max 1.000
_exptl_absorpt_correction_T_min 0.818
_exptl_absorpt_correction_type multi-scan
_exptl_absorpt_process_details
; 
CrysAlisPro, Agilent Technologies,
Version 1.171.36.24 (release 03-12-2012 CrysAlis171 .NET)
Empirical absorption correction using spherical harmonics,
 implemented in SCALE3 ABSPACK scaling algorithm.
;
_exptl_crystal_colour colourless
_exptl_crystal_density_diffrn 1.458
_exptl_crystal_density_method 'not measured'
_exptl_crystal_description lath
_exptl_crystal_F_000 944
_exptl_crystal_recrystallization_method 'Re-crystallisation from solvent: chloroform'
_exptl_crystal_size_max 0.30
_exptl_crystal_size_mid 0.25
_exptl_crystal_size_min 0.10
_refine_diff_density_max 0.311
_refine_diff_density_min -0.224
_refine_diff_density_rms 0.042
_refine_ls_extinction_method none
_refine_ls_goodness_of_fit_ref 1.099
_refine_ls_hydrogen_treatment refxyz
_refine_ls_matrix_type full
_refine_ls_number_parameters 181
_refine_ls_number_reflns 2471
_refine_ls_number_restraints 0
_refine_ls_restrained_S_all 1.099
_refine_ls_R_factor_all 0.0455
_refine_ls_R_factor_gt 0.0403
_refine_ls_shift/su_max 0.000
_refine_ls_shift/su_mean 0.000
_refine_ls_structure_factor_coef Fsqd
_refine_ls_weighting_details 'calc w=1/[\s^2^(Fo^2^)+(0.0430P)^2^+1.8029P] where P=(Fo^2^+2Fc^2^)/3'
_refine_ls_weighting_scheme calc
_refine_ls_wR_factor_gt 0.1024
_refine_ls_wR_factor_ref 0.1061
_reflns_number_gt 2192
_reflns_number_total 2471
_reflns_threshold_expression >2sigma(I)
_cod_data_source_file c9dt04003j2.cif
_cod_data_source_block icb-90l
_cod_original_cell_volume 2069.78(18)
_cod_database_code 7701818
_olex2_refinement_description
;
1. Fixed Uiso
 At 1.2 times of:
  All C(H) groups
 At 1.5 times of:
  All N(H,H) groups
;

loop_
_space_group_symop_id
_space_group_symop_operation_xyz
1 'x, y, z'
2 '-x, y, -z+1/2'
3 'x+1/2, y+1/2, z'
4 '-x+1/2, y+1/2, -z+1/2'
5 '-x, -y, -z'
6 'x, -y, z-1/2'
7 '-x+1/2, -y+1/2, -z'
8 'x+1/2, -y+1/2, z-1/2'

loop_
_atom_site_label
_atom_site_type_symbol
_atom_site_fract_x
_atom_site_fract_y
_atom_site_fract_z
_atom_site_U_iso_or_equiv
_atom_site_adp_type
_atom_site_occupancy
_atom_site_symmetry_multiplicity
_atom_site_calc_flag
C1 C 0.12996(8) 0.36326(12) 0.41730(10) 0.0173(3) Uani 1 1 d
N2 N 0.05397(7) 0.32849(10) 0.41806(9) 0.0166(2) Uani 1 1 d
C3 C 0.05570(8) 0.35375(11) 0.51615(10) 0.0157(2) Uani 1 1 d
C4 C 0.12853(8) 0.40971(12) 0.61363(10) 0.0173(3) Uani 1 1 d
H4 H 0.1268(10) 0.4271(15) 0.6822(13) 0.021 Uiso 1 1 d
C5 C 0.20319(8) 0.43453(11) 0.60252(10) 0.0168(3) Uani 1 1 d
N6 N 0.20707(7) 0.41253(10) 0.50799(9) 0.0176(2) Uani 1 1 d
N7 N -0.02195(7) 0.31669(10) 0.51960(9) 0.0163(2) Uani 1 1 d
N8 N -0.02876(7) 0.35094(10) 0.61276(9) 0.0195(2) Uani 1 1 d
C9 C -0.10559(9) 0.29694(13) 0.59232(12) 0.0214(3) Uani 1 1 d
H9 H -0.1254(11) 0.3065(15) 0.6498(14) 0.026 Uiso 1 1 d
C10 C -0.14834(9) 0.22720(13) 0.48779(12) 0.0225(3) Uani 1 1 d
H10 H -0.2045(11) 0.1775(16) 0.4540(14) 0.027 Uiso 1 1 d
C11 C -0.09337(8) 0.24159(12) 0.44305(11) 0.0189(3) Uani 1 1 d
H11 H -0.0967(10) 0.2119(15) 0.3731(14) 0.023 Uiso 1 1 d
N12 N 0.28335(7) 0.48648(10) 0.69727(9) 0.0177(2) Uani 1 1 d
N13 N 0.28330(7) 0.52888(10) 0.79317(9) 0.0194(2) Uani 1 1 d
C14 C 0.36809(9) 0.57012(12) 0.86358(11) 0.0209(3) Uani 1 1 d
H14 H 0.3855(11) 0.6046(15) 0.9407(14) 0.025 Uiso 1 1 d
C15 C 0.42277(9) 0.55492(13) 0.81469(12) 0.0242(3) Uani 1 1 d
H15 H 0.4857(12) 0.5783(16) 0.8490(15) 0.029 Uiso 1 1 d
C16 C 0.36669(9) 0.50105(13) 0.70818(12) 0.0214(3) Uani 1 1 d
H16 H 0.3753(11) 0.4731(16) 0.6466(14) 0.026 Uiso 1 1 d
N17 N 0.12932(8) 0.34626(12) 0.31764(9) 0.0214(3) Uani 1 1 d
H17A H 0.0771(13) 0.3350(17) 0.2532(16) 0.032 Uiso 1 1 d
H17B H 0.1760(12) 0.3783(17) 0.3127(15) 0.032 Uiso 1 1 d

loop_
_atom_site_aniso_label
_atom_site_aniso_U_11
_atom_site_aniso_U_22
_atom_site_aniso_U_33
_atom_site_aniso_U_23
_atom_site_aniso_U_13
_atom_site_aniso_U_12
C1 0.0178(5) 0.0171(6) 0.0160(6) 0.0012(4) 0.0081(5) 0.0009(4)
N2 0.0166(5) 0.0185(5) 0.0139(5) 0.0003(4) 0.0073(4) -0.0009(4)
C3 0.0159(5) 0.0148(5) 0.0158(6) 0.0024(4) 0.0078(4) 0.0012(4)
C4 0.0182(5) 0.0191(6) 0.0145(6) -0.0008(5) 0.0085(5) -0.0012(5)
C5 0.0170(5) 0.0154(6) 0.0151(6) 0.0008(4) 0.0062(5) -0.0004(4)
N6 0.0161(5) 0.0214(5) 0.0146(5) 0.0005(4) 0.0075(4) -0.0006(4)
N7 0.0165(5) 0.0177(5) 0.0144(5) 0.0004(4) 0.0078(4) -0.0003(4)
N8 0.0202(5) 0.0228(5) 0.0177(5) -0.0012(4) 0.0115(4) 0.0004(4)
C9 0.0196(6) 0.0246(6) 0.0224(7) 0.0009(5) 0.0126(5) 0.0010(5)
C10 0.0174(6) 0.0255(7) 0.0235(7) -0.0001(5) 0.0099(5) -0.0015(5)
C11 0.0169(5) 0.0207(6) 0.0163(6) -0.0003(5) 0.0066(5) -0.0009(5)
N12 0.0175(5) 0.0201(5) 0.0149(5) -0.0014(4) 0.0080(4) -0.0024(4)
N13 0.0201(5) 0.0218(5) 0.0153(5) -0.0029(4) 0.0085(4) -0.0018(4)
C14 0.0211(6) 0.0200(6) 0.0177(6) -0.0031(5) 0.0072(5) -0.0037(5)
C15 0.0190(6) 0.0262(7) 0.0253(7) -0.0035(5) 0.0101(5) -0.0065(5)
C16 0.0199(6) 0.0243(6) 0.0218(6) -0.0025(5) 0.0120(5) -0.0050(5)
N17 0.0174(5) 0.0328(6) 0.0137(5) -0.0020(4) 0.0079(4) -0.0038(4)

loop_
_atom_type_symbol
_atom_type_description
_atom_type_scat_dispersion_real
_atom_type_scat_dispersion_imag
_atom_type_scat_source
C C 0.0033 0.0016 'International Tables Vol C Tables 4.2.6.8 and 6.1.1.4'
H H 0.0000 0.0000 'International Tables Vol C Tables 4.2.6.8 and 6.1.1.4'
N N 0.0061 0.0033 'International Tables Vol C Tables 4.2.6.8 and 6.1.1.4'

loop_
_geom_angle_atom_site_label_1
_geom_angle_atom_site_label_2
_geom_angle_atom_site_label_3
_geom_angle
N6 C1 N2 125.96(11)
N17 C1 N2 117.30(11)
N17 C1 N6 116.73(11)
C3 N2 C1 115.15(10)
N2 C3 C4 124.71(11)
N2 C3 N7 116.16(10)
C4 C3 N7 119.10(11)
C5 C4 C3 113.83(11)
C4 C5 N12 119.58(11)
N6 C5 C4 125.25(11)
N6 C5 N12 115.17(11)
C5 N6 C1 114.92(10)
N8 N7 C3 119.19(10)
N8 N7 C11 112.06(10)
C11 N7 C3 128.63(11)
C9 N8 N7 104.11(10)
N8 C9 C10 112.13(12)
C11 C10 C9 105.27(11)
C10 C11 N7 106.42(11)
N13 N12 C5 120.27(10)
C16 N12 C5 127.76(11)
C16 N12 N13 111.97(10)
C14 N13 N12 104.21(10)
N13 C14 C15 112.00(12)
C16 C15 C14 105.23(11)
N12 C16 C15 106.58(12)

loop_
_geom_bond_atom_site_label_1
_geom_bond_atom_site_label_2
_geom_bond_distance
C1 N2 1.3547(16)
C1 N6 1.3518(15)
C1 N17 1.3468(16)
N2 C3 1.3311(16)
C3 C4 1.3868(17)
C3 N7 1.4073(15)
C4 C5 1.3848(17)
C5 N6 1.3274(16)
C5 N12 1.4107(15)
N7 N8 1.3656(14)
N7 C11 1.3683(16)
N8 C9 1.3227(17)
C9 C10 1.4086(19)
C10 C11 1.3619(18)
N12 N13 1.3652(14)
N12 C16 1.3633(16)
N13 C14 1.3277(16)
C14 C15 1.4033(19)
C15 C16 1.3670(19)

loop_
_geom_hbond_atom_site_label_D
_geom_hbond_atom_site_label_H
_geom_hbond_atom_site_label_A
_geom_hbond_distance_DH
_geom_hbond_distance_HA
_geom_hbond_distance_DA
_geom_hbond_angle_DHA
_geom_hbond_site_symmetry_A
N17 H17A N2 0.872(18) 2.231(19) 3.0986(15) 173.2(17) 2
N17 H17B N13 0.901(19) 2.210(19) 3.1088(16) 175.1(16) 6_565
